data_8104265
loop_
_publ_author_name
'Kolkmeijer, N.H.'
'Moesveld, A.L.T.'

_publ_section_title
;
 Ueber die Dichte und Struktur des Millerits (rhomboedrischen
 Nickelsulfids)
;
_journal_name_full
;
Zeitschrift fuer Kristallographie, Kristallgeometrie, Kristallphysik, 
Kristallchemie (-144,1977)
;
_journal_page_first 91
_journal_page_last 102
_journal_volume 80
_journal_year 1931
_chemical_formula_sum 'Ni S'
_space_group_IT_number 160
_symmetry_space_group_name_Hall 'R 3 -2"'
_symmetry_space_group_name_H-M 'R 3 m :H'
_cell_angle_alpha 90
_cell_angle_beta 90
_cell_angle_gamma 120
_cell_formula_units_Z 9
_cell_length_a 9.476
_cell_length_b 9.476
_cell_length_c 3.148
_cell_volume 244.802
_citation_journal_id_ASTM ZEKGAX
_cod_data_source_file Kolkmeijer_ZEKGAX_1931_1003.cif
_cod_data_source_block Ni1S1
_cod_original_cell_volume 244.8023
_cod_original_formula_sum 'Ni1 S1'
_cod_database_code 8104265

loop_
_symmetry_equiv_pos_as_xyz
x,y,z
-y,x-y,z
-x+y,-x,z
-y,-x,z
x,x-y,z
-x+y,y,z
x+2/3,y+1/3,z+1/3
-y+2/3,x-y+1/3,z+1/3
-x+y+2/3,-x+1/3,z+1/3
-y+2/3,-x+1/3,z+1/3
x+2/3,x-y+1/3,z+1/3
-x+y+2/3,y+1/3,z+1/3
x+1/3,y+2/3,z+2/3
-y+1/3,x-y+2/3,z+2/3
-x+y+1/3,-x+2/3,z+2/3
-y+1/3,-x+2/3,z+2/3
x+1/3,x-y+2/3,z+2/3
-x+y+1/3,y+2/3,z+2/3

loop_
_atom_site_label
_atom_site_type_symbol
_atom_site_fract_x
_atom_site_fract_y
_atom_site_fract_z
_atom_site_occupancy
_atom_site_U_iso_or_equiv
S1 S-2 0.118 0.882 0.596 1 0.0
Ni1 Ni+2 0.912 0.088 0.088 1 0.0
